data_4344589
loop_
_publ_author_name
'Ciccione, J\'er\'emie'
'Leconte, Nicolas'
'Luneau, Dominique'
'Philouze, Christian'
'Thomas, Fabrice'

_publ_section_title
;
 Geometric and Electronic Structures of Nickel(II) Complexes of Redox
 Noninnocent Tetradentate Phenylenediamine Ligands.
;
_journal_issue 2
_journal_name_full 'Inorganic chemistry'
_journal_page_first 649
_journal_page_last 665
_journal_paper_doi 10.1021/acs.inorgchem.5b01947
_journal_volume 55
_journal_year 2016
_chemical_formula_moiety '2(F6 Sb), C48 H58 N4 Ni O2, 1.5(C2 H4 Cl2)'
_chemical_formula_sum 'C51 H64 Cl3 F12 N4 Ni O2 Sb2'
_chemical_formula_weight 1401.62
_chemical_name_systematic
;
 ? 
;
_space_group_crystal_system triclinic
_space_group_IT_number 2
_space_group_name_Hall '-P 1'
_space_group_name_H-M_alt 'P -1'
_symmetry_space_group_name_Hall '-P 1'
_symmetry_space_group_name_H-M 'P -1'
_atom_sites_solution_hydrogens geom
_atom_sites_solution_primary direct
_atom_sites_solution_secondary difmap
_audit_creation_date 2015-02-06
_audit_creation_method
;
  Olex2 1.1
  (compiled 2011.11.01 svn.r2039, GUI svn.r3906)
;
_cell_angle_alpha 74.16(3)
_cell_angle_beta 79.57(3)
_cell_angle_gamma 82.52(3)
_cell_formula_units_Z 2
_cell_length_a 13.158(3)
_cell_length_b 14.791(3)
_cell_length_c 15.899(3)
_cell_measurement_temperature 200
_cell_volume 2916.9(12)
_computing_cell_refinement 'Bruker Enraf Nonius kappa CCD'
_computing_data_collection Collect
_computing_data_reduction EvalCCD
_computing_molecular_graphics
;
O. V. Dolomanov, L. J. Bourhis, R. J. Gildea, J. A. K. Howard and H. Puschmann,
OLEX2: a complete structure solution, refinement and analysis program.
J. Appl. Cryst. (2009). 42, 339-341.
;
_computing_publication_material
;
O. V. Dolomanov, L. J. Bourhis, R. J. Gildea, J. A. K. Howard and H. Puschmann,
OLEX2: a complete structure solution, refinement and analysis program.
J. Appl. Cryst. (2009). 42, 339-341.
;
_computing_structure_refinement
;
SHELXL, G.M. Sheldrick, Acta Cryst.
2008). A64, 112-122
;
_computing_structure_solution
;
olex2.solve (L.J. Bourhis, O.V. Dolomanov, R.J. Gildea, J.A.K. Howard,
H. Puschmann, in preparation, 2011)
;
_diffrn_ambient_temperature 200
_diffrn_detector 'CCD area detector'
_diffrn_detector_type KappaCCD
_diffrn_measured_fraction_theta_full 0.981
_diffrn_measured_fraction_theta_max 0.981
_diffrn_measurement_device 'Bruker-Nonius APEXII CCD area detector and D8 diffractometer'
_diffrn_measurement_device_type 'Bruker AXS enraf nonius KappaCCD'
_diffrn_measurement_method 'Phi and omega scans'
_diffrn_radiation_collimation '0.2 mm sinlge-pinhole'
_diffrn_radiation_detector CCD
_diffrn_radiation_monochromator graphite
_diffrn_radiation_probe x-ray
_diffrn_radiation_type MoK\a
_diffrn_radiation_wavelength 0.71073
_diffrn_reflns_av_R_equivalents 0.0297
_diffrn_reflns_av_unetI/netI 0.0312
_diffrn_reflns_limit_h_max 18
_diffrn_reflns_limit_h_min -18
_diffrn_reflns_limit_k_max 20
_diffrn_reflns_limit_k_min -20
_diffrn_reflns_limit_l_max 22
_diffrn_reflns_limit_l_min -22
_diffrn_reflns_number 59200
_diffrn_reflns_theta_full 30.00
_diffrn_reflns_theta_max 30.00
_diffrn_reflns_theta_min 2.04
_diffrn_source 'Enraf Nonius FR590'
_diffrn_source_target Mo
_diffrn_source_type 'fine-focus sealed tube'
_exptl_absorpt_coefficient_mu 1.456
_exptl_absorpt_correction_T_max 1
_exptl_absorpt_correction_T_min 0.567990
_exptl_absorpt_correction_type multi-scan
_exptl_absorpt_process_details
;
SADABS-2004/1 (Bruker,2004) was used for absorption correction.
R(int) was 0.0838 before and 0.0289 after correction.
The Ratio of minimum to maximum transmission is 0.5680.
The \l/2 correction factor is 0.0015.
;
_exptl_crystal_colour 'metallic dark black'
_exptl_crystal_colour_lustre metallic
_exptl_crystal_colour_modifier dark
_exptl_crystal_colour_primary black
_exptl_crystal_density_diffrn 1.596
_exptl_crystal_density_method 'not measured'
_exptl_crystal_description plate
_exptl_crystal_F_000 1406
_exptl_crystal_size_max 0.61
_exptl_crystal_size_mid 0.4
_exptl_crystal_size_min 0.13
_refine_diff_density_max 1.482
_refine_diff_density_min -1.267
_refine_diff_density_rms 0.105
_refine_ls_extinction_method none
_refine_ls_goodness_of_fit_ref 1.129
_refine_ls_hydrogen_treatment constr
_refine_ls_matrix_type full
_refine_ls_number_parameters 690
_refine_ls_number_reflns 16714
_refine_ls_number_restraints 0
_refine_ls_restrained_S_all 1.129
_refine_ls_R_factor_all 0.0707
_refine_ls_R_factor_gt 0.0384
_refine_ls_shift/su_max 0.003
_refine_ls_shift/su_mean 0.000
_refine_ls_structure_factor_coef Fsqd
_refine_ls_weighting_details 'calc w=1/[\s^2^(Fo^2^)+(0.0300P)^2^+5.8034P] where P=(Fo^2^+2Fc^2^)/3'
_refine_ls_weighting_scheme calc
_refine_ls_wR_factor_gt 0.0846
_refine_ls_wR_factor_ref 0.1064
_reflns_number_gt 12254
_reflns_number_total 16714
_reflns_threshold_expression >2sigma(I)
_cod_data_source_file ic5b01947_si_001.cif
_cod_data_source_block 4b2+
_cod_original_cell_volume 2916.7(10)
_cod_database_code 4344589

loop_
_space_group_symop_id
_space_group_symop_operation_xyz
1 'x, y, z'
2 '-x, -y, -z'

loop_
_atom_site_label
_atom_site_type_symbol
_atom_site_fract_x
_atom_site_fract_y
_atom_site_fract_z
_atom_site_U_iso_or_equiv
_atom_site_adp_type
_atom_site_occupancy
_atom_site_symmetry_multiplicity
_atom_site_calc_flag
_atom_site_refinement_flags
_atom_site_disorder_assembly
_atom_site_disorder_group
Sb1 Sb 0.699246(17) 0.507698(15) 0.672742(16) 0.03398(6) Uani 1 1 d . . .
Sb2 Sb 0.847652(19) 0.096549(16) 0.686516(16) 0.03729(6) Uani 1 1 d . . .
Ni1 Ni 0.03802(3) 0.29535(3) 0.51677(2) 0.02155(8) Uani 1 1 d . A 1
N3 N 0.07229(17) 0.26197(16) 0.41121(15) 0.0213(4) Uani 1 1 d . A 1
N2 N 0.17041(17) 0.24905(16) 0.53834(14) 0.0207(4) Uani 1 1 d . A 1
F4 F 0.60181(18) 0.44041(18) 0.65069(18) 0.0568(6) Uani 1 1 d . . .
N4 N -0.08828(18) 0.33955(17) 0.47848(16) 0.0245(5) Uani 1 1 d . A 1
H4 H -0.1368 0.3718 0.5070 0.029 Uiso 1 1 calc R A 1
F3 F 0.59585(19) 0.5800(2) 0.7287(2) 0.0679(8) Uani 1 1 d . . .
C4 C 0.3014(2) 0.2510(2) 0.72302(18) 0.0241(5) Uani 1 1 d . A 1
N1 N 0.02325(18) 0.32200(18) 0.62545(16) 0.0263(5) Uani 1 1 d . A 1
H1 H -0.0353 0.3473 0.6494 0.032 Uiso 1 1 calc R A 1
F5 F 0.80770(17) 0.43740(16) 0.61671(16) 0.0509(6) Uani 1 1 d . . .
O2 O 0.79362(17) -0.01554(17) 0.39454(16) 0.0373(5) Uani 1 1 d . A 1
F6 F 0.6905(2) 0.59458(18) 0.56381(18) 0.0669(7) Uani 1 1 d . . .
C12 C -0.1927(2) 0.3384(2) 0.36359(18) 0.0236(5) Uani 1 1 d . A 1
C3 C 0.2942(2) 0.2424(2) 0.64164(19) 0.0247(5) Uani 1 1 d . A 1
H3 H 0.3543 0.2244 0.6048 0.030 Uiso 1 1 calc R A 1
C11 C -0.1847(2) 0.3074(2) 0.29011(19) 0.0282(6) Uani 1 1 d . A 1
H11 H -0.2442 0.3190 0.2614 0.034 Uiso 1 1 calc R A 1
C5 C 0.2095(2) 0.2831(2) 0.77669(18) 0.0276(6) Uani 1 1 d . A 1
H5 H 0.2158 0.2833 0.8352 0.033 Uiso 1 1 calc R A 1
C17 C 0.3853(2) 0.15621(19) 0.38673(18) 0.0214(5) Uani 1 1 d . A 1
C15 C 0.2319(2) 0.2138(2) 0.31603(18) 0.0232(5) Uani 1 1 d . A 1
H15 H 0.1978 0.2255 0.2658 0.028 Uiso 1 1 calc R A 1
C28 C 0.6351(2) 0.0059(2) 0.3426(2) 0.0296(6) Uani 1 1 d . A 1
H28 H 0.6628 -0.0377 0.3084 0.036 Uiso 1 1 calc R A 1
C26 C 0.4928(2) 0.11200(19) 0.38793(18) 0.0212(5) Uani 1 1 d . A 1
F2 F 0.79892(19) 0.57565(17) 0.6931(2) 0.0646(7) Uani 1 1 d . . .
C27 C 0.5348(2) 0.0466(2) 0.33920(19) 0.0263(6) Uani 1 1 d . A 1
H27 H 0.4937 0.0298 0.3033 0.032 Uiso 1 1 calc R A 1
F9 F 0.8123(2) 0.22338(18) 0.6840(2) 0.0704(8) Uani 1 1 d . . .
C42 C -0.3333(2) 0.3343(2) 0.4953(2) 0.0321(6) Uani 1 1 d . A 1
H42A H -0.2837 0.3334 0.5348 0.048 Uiso 1 1 calc R A 1
H42B H -0.3420 0.2695 0.4954 0.048 Uiso 1 1 calc R A 1
H42C H -0.4002 0.3649 0.5159 0.048 Uiso 1 1 calc R A 1
C31 C 0.5551(2) 0.1329(2) 0.4414(2) 0.0273(6) Uani 1 1 d . A 1
H31 H 0.5278 0.1766 0.4756 0.033 Uiso 1 1 calc R A 1
F11 F 0.8857(2) -0.02929(16) 0.68531(19) 0.0676(7) Uani 1 1 d . . .
C10 C -0.0937(2) 0.2579(2) 0.25074(18) 0.0257(6) Uani 1 1 d . A 1
F12 F 0.9167(2) 0.13349(18) 0.57038(18) 0.0705(8) Uani 1 1 d . . .
C14 C 0.1757(2) 0.22825(19) 0.39559(17) 0.0212(5) Uani 1 1 d . A 1
C9 C -0.0064(2) 0.2396(2) 0.28908(18) 0.0243(5) Uani 1 1 d . A 1
H9 H 0.0533 0.2062 0.2648 0.029 Uiso 1 1 calc R A 1
C8 C -0.0052(2) 0.27096(19) 0.36597(17) 0.0208(5) Uani 1 1 d . A 1
C30 C 0.6556(2) 0.0919(2) 0.4464(2) 0.0296(6) Uani 1 1 d . A 1
H30 H 0.6962 0.1071 0.4836 0.035 Uiso 1 1 calc R A 1
O1 O 0.5640(2) 0.1609(3) -0.02221(18) 0.0652(10) Uani 1 1 d . A 1
C18 C 0.3302(2) 0.1747(2) 0.46443(18) 0.0228(5) Uani 1 1 d . A 1
H18 H 0.3626 0.1586 0.5160 0.027 Uiso 1 1 calc R A 1
F1 F 0.7109(2) 0.42120(19) 0.78126(17) 0.0662(7) Uani 1 1 d . . .
C34 C -0.0681(3) 0.3020(3) 0.8323(2) 0.0425(8) Uani 1 1 d . A 1
H34A H -0.0946 0.3001 0.7791 0.064 Uiso 1 1 calc R A 1
H34B H -0.1221 0.3315 0.8699 0.064 Uiso 1 1 calc R A 1
H34C H -0.0482 0.2376 0.8651 0.064 Uiso 1 1 calc R A 1
C33 C 0.0275(2) 0.3598(2) 0.8054(2) 0.0311(6) Uani 1 1 d . A 1
C29 C 0.6960(2) 0.0286(2) 0.3963(2) 0.0282(6) Uani 1 1 d . A 1
C1 C 0.1056(2) 0.30081(19) 0.66443(17) 0.0218(5) Uani 1 1 d . A 1
F8 F 0.9709(3) 0.1027(2) 0.7262(3) 0.0912(11) Uani 1 1 d . . .
C35 C 0.0003(3) 0.4611(3) 0.7519(2) 0.0397(8) Uani 1 1 d . A 1
H35A H -0.0572 0.4910 0.7862 0.060 Uiso 1 1 calc R A 1
H35B H -0.0203 0.4594 0.6962 0.060 Uiso 1 1 calc R A 1
H35C H 0.0609 0.4974 0.7393 0.060 Uiso 1 1 calc R A 1
C39 C 0.4950(2) 0.2112(3) 0.6940(2) 0.0416(8) Uani 1 1 d . A 1
H39A H 0.4998 0.2657 0.6424 0.062 Uiso 1 1 calc R A 1
H39B H 0.4859 0.1551 0.6755 0.062 Uiso 1 1 calc R A 1
H39C H 0.5587 0.2008 0.7204 0.062 Uiso 1 1 calc R A 1
C6 C 0.1157(2) 0.3128(2) 0.75034(18) 0.0249(5) Uani 1 1 d . A 1
C21 C 0.4214(3) 0.1234(3) 0.0894(2) 0.0458(9) Uani 1 1 d . A 1
H21 H 0.4006 0.0864 0.0562 0.055 Uiso 1 1 calc R A 1
C24 C 0.4840(2) 0.2279(2) 0.1878(2) 0.0294(6) Uani 1 1 d . A 1
H24 H 0.5055 0.2636 0.2219 0.035 Uiso 1 1 calc R A 1
C19 C 0.3950(2) 0.1798(2) 0.22085(18) 0.0234(5) Uani 1 1 d . A 1
C45 C -0.1013(2) 0.2278(2) 0.1680(2) 0.0315(6) Uani 1 1 d . A 1
C37 C 0.4027(2) 0.2297(2) 0.7618(2) 0.0296(6) Uani 1 1 d . A 1
C2 C 0.1958(2) 0.26039(19) 0.61136(17) 0.0222(5) Uani 1 1 d . A 1
C7 C -0.1000(2) 0.31941(19) 0.40616(18) 0.0221(5) Uani 1 1 d . A 1
C13 C 0.2292(2) 0.21603(19) 0.46845(17) 0.0211(5) Uani 1 1 d . A 1
C16 C 0.3366(2) 0.18255(19) 0.30900(18) 0.0223(5) Uani 1 1 d . A 1
C38 C 0.3922(3) 0.1417(3) 0.8400(3) 0.0468(9) Uani 1 1 d . A 1
H38A H 0.3763 0.0890 0.8196 0.070 Uiso 1 1 calc R A 1
H38B H 0.3361 0.1548 0.8859 0.070 Uiso 1 1 calc R A 1
H38C H 0.4575 0.1252 0.8642 0.070 Uiso 1 1 calc R A 1
C32 C 0.8584(3) 0.0065(3) 0.4487(3) 0.0469(9) Uani 1 1 d . A 1
H32A H 0.8250 -0.0090 0.5106 0.070 Uiso 1 1 calc R A 1
H32B H 0.8688 0.0739 0.4291 0.070 Uiso 1 1 calc R A 1
H32C H 0.9257 -0.0304 0.4434 0.070 Uiso 1 1 calc R A 1
C20 C 0.3634(3) 0.1294(3) 0.1692(2) 0.0343(7) Uani 1 1 d . A 1
H20 H 0.3010 0.0989 0.1893 0.041 Uiso 1 1 calc R A 1
C43 C -0.2720(3) 0.4906(2) 0.3993(2) 0.0387(7) Uani 1 1 d . A 1
H43A H -0.2503 0.5259 0.3382 0.058 Uiso 1 1 calc R A 1
H43B H -0.2172 0.4878 0.4345 0.058 Uiso 1 1 calc R A 1
H43C H -0.3358 0.5224 0.4243 0.058 Uiso 1 1 calc R A 1
C23 C 0.5416(2) 0.2248(3) 0.1065(2) 0.0357(7) Uani 1 1 d . A 1
H23 H 0.6015 0.2587 0.0847 0.043 Uiso 1 1 calc R A 1
C22 C 0.5110(3) 0.1715(3) 0.0571(2) 0.0408(8) Uani 1 1 d . A 1
C47 C -0.1336(3) 0.3163(3) 0.0976(2) 0.0525(10) Uani 1 1 d . A 1
H47A H -0.0835 0.3633 0.0867 0.079 Uiso 1 1 calc R A 1
H47B H -0.2027 0.3428 0.1189 0.079 Uiso 1 1 calc R A 1
H47C H -0.1353 0.2992 0.0426 0.079 Uiso 1 1 calc R A 1
C46 C -0.1830(3) 0.1562(3) 0.1913(3) 0.0537(11) Uani 1 1 d . A 1
H46A H -0.2493 0.1840 0.2163 0.081 Uiso 1 1 calc R A 1
H46B H -0.1604 0.0995 0.2346 0.081 Uiso 1 1 calc R A 1
H46C H -0.1915 0.1392 0.1376 0.081 Uiso 1 1 calc R A 1
C40 C 0.4219(3) 0.3137(3) 0.7945(3) 0.0447(9) Uani 1 1 d . A 1
H40A H 0.3656 0.3232 0.8416 0.067 Uiso 1 1 calc R A 1
H40B H 0.4243 0.3706 0.7453 0.067 Uiso 1 1 calc R A 1
H40C H 0.4880 0.3008 0.8174 0.067 Uiso 1 1 calc R A 1
C44 C -0.3782(3) 0.3981(3) 0.3449(3) 0.0448(9) Uani 1 1 d . A 1
H44A H -0.3917 0.3350 0.3433 0.067 Uiso 1 1 calc R A 1
H44B H -0.3563 0.4354 0.2846 0.067 Uiso 1 1 calc R A 1
H44C H -0.4416 0.4292 0.3712 0.067 Uiso 1 1 calc R A 1
C48 C 0.0021(3) 0.1835(3) 0.1302(2) 0.0405(8) Uani 1 1 d . A 1
H48A H 0.0224 0.1255 0.1730 0.061 Uiso 1 1 calc R A 1
H48B H 0.0553 0.2280 0.1180 0.061 Uiso 1 1 calc R A 1
H48C H -0.0049 0.1688 0.0752 0.061 Uiso 1 1 calc R A 1
C41 C -0.2921(2) 0.3896(2) 0.4009(2) 0.0284(6) Uani 1 1 d . A 1
C25 C 0.6556(4) 0.2082(5) -0.0583(3) 0.088(2) Uani 1 1 d . A 1
H25A H 0.7074 0.1847 -0.0184 0.131 Uiso 1 1 calc R A 1
H25B H 0.6393 0.2761 -0.0653 0.131 Uiso 1 1 calc R A 1
H25C H 0.6834 0.1962 -0.1162 0.131 Uiso 1 1 calc R A 1
C36 C 0.0614(3) 0.3682(3) 0.8898(2) 0.0466(9) Uani 1 1 d . A 1
H36A H 0.0786 0.3050 0.9266 0.070 Uiso 1 1 calc R A 1
H36B H 0.0048 0.4005 0.9227 0.070 Uiso 1 1 calc R A 1
H36C H 0.1225 0.4043 0.8743 0.070 Uiso 1 1 calc R A 1
Cl1 Cl 0.62189(14) 0.49318(14) 0.07335(10) 0.0940(5) Uani 1 1 d . B 1
Cl2 Cl 0.82900(16) 0.59424(18) -0.06291(14) 0.1211(7) Uani 1 1 d . B 1
F10 F 0.7275(2) 0.0899(2) 0.6438(2) 0.0782(9) Uani 1 1 d . . .
F7 F 0.7822(3) 0.0593(3) 0.8019(2) 0.1018(13) Uani 1 1 d . . .
C50 C 0.7038(5) 0.5922(4) -0.0893(4) 0.0770(16) Uani 1 1 d . B 1
H50A H 0.6585 0.6466 -0.0752 0.092 Uiso 1 1 calc R B 1
H50B H 0.7096 0.5989 -0.1537 0.092 Uiso 1 1 calc R B 1
C49 C 0.6572(5) 0.5075(6) -0.0424(4) 0.096(2) Uani 1 1 d . B 1
H49A H 0.7060 0.4532 -0.0524 0.116 Uiso 1 1 calc R B 1
H49B H 0.5942 0.5055 -0.0676 0.116 Uiso 1 1 calc R B 1
Cl3 Cl 0.8599(2) 0.9415(2) 0.0605(2) 0.1802(14) Uani 1 1 d . . .
C51 C 0.9556(8) 1.0188(5) -0.0180(5) 0.125(3) Uani 1 1 d . . .
H51A H 0.9611 1.0127 -0.0792 0.150 Uiso 1 1 calc R . .
H51B H 0.9387 1.0858 -0.0173 0.150 Uiso 1 1 calc R . .

loop_
_atom_site_aniso_label
_atom_site_aniso_U_11
_atom_site_aniso_U_22
_atom_site_aniso_U_33
_atom_site_aniso_U_23
_atom_site_aniso_U_13
_atom_site_aniso_U_12
Sb1 0.03053(11) 0.02937(11) 0.04422(13) -0.01659(9) -0.00361(9) 0.00222(8)
Sb2 0.03928(13) 0.03066(11) 0.04085(13) -0.00843(9) -0.00415(9) -0.00335(9)
Ni1 0.01735(16) 0.02873(18) 0.01923(16) -0.00880(13) -0.00334(12) 0.00219(13)
N3 0.0196(11) 0.0255(11) 0.0189(10) -0.0079(9) -0.0026(8) 0.0012(8)
N2 0.0175(10) 0.0253(11) 0.0190(10) -0.0066(9) -0.0030(8) 0.0016(8)
F4 0.0415(12) 0.0594(15) 0.0806(18) -0.0379(13) -0.0012(11) -0.0131(11)
N4 0.0203(11) 0.0292(12) 0.0236(11) -0.0086(9) -0.0028(9) 0.0026(9)
F3 0.0479(14) 0.0842(19) 0.090(2) -0.0623(17) -0.0189(13) 0.0268(13)
C4 0.0217(13) 0.0271(13) 0.0231(13) -0.0060(11) -0.0031(10) -0.0021(10)
N1 0.0202(11) 0.0356(13) 0.0238(11) -0.0119(10) -0.0019(9) 0.0021(9)
F5 0.0380(11) 0.0472(12) 0.0679(15) -0.0284(11) 0.0073(10) 0.0026(9)
O2 0.0239(11) 0.0404(13) 0.0438(13) -0.0113(11) -0.0038(9) 0.0098(9)
F6 0.096(2) 0.0419(13) 0.0596(16) -0.0039(12) -0.0193(14) -0.0036(13)
C12 0.0185(12) 0.0266(13) 0.0232(13) -0.0028(10) -0.0035(10) -0.0002(10)
C3 0.0211(13) 0.0293(14) 0.0250(13) -0.0102(11) -0.0026(10) -0.0009(10)
C11 0.0201(13) 0.0394(16) 0.0243(13) -0.0053(12) -0.0064(10) -0.0013(11)
C5 0.0277(14) 0.0365(16) 0.0187(12) -0.0079(11) -0.0020(10) -0.0037(12)
C17 0.0201(12) 0.0211(12) 0.0233(12) -0.0074(10) -0.0036(10) 0.0010(9)
C15 0.0218(13) 0.0285(14) 0.0208(12) -0.0090(11) -0.0048(10) 0.0003(10)
C28 0.0321(15) 0.0272(14) 0.0287(14) -0.0109(12) -0.0034(12) 0.0071(12)
C26 0.0185(12) 0.0224(12) 0.0226(12) -0.0075(10) -0.0027(9) 0.0020(9)
F2 0.0522(14) 0.0427(13) 0.113(2) -0.0331(14) -0.0282(14) -0.0024(11)
C27 0.0289(14) 0.0266(14) 0.0251(13) -0.0107(11) -0.0052(11) 0.0018(11)
F9 0.0756(18) 0.0435(14) 0.098(2) -0.0338(14) -0.0154(16) 0.0109(12)
C42 0.0227(14) 0.0404(17) 0.0315(15) -0.0095(13) 0.0025(11) -0.0056(12)
C31 0.0238(14) 0.0281(14) 0.0325(15) -0.0142(12) -0.0045(11) 0.0031(11)
F11 0.092(2) 0.0295(11) 0.0790(19) -0.0092(12) -0.0193(15) 0.0038(12)
C10 0.0236(13) 0.0327(15) 0.0202(12) -0.0047(11) -0.0036(10) -0.0036(11)
F12 0.088(2) 0.0480(14) 0.0580(16) -0.0041(12) 0.0201(14) -0.0062(13)
C14 0.0195(12) 0.0238(12) 0.0197(12) -0.0057(10) -0.0026(9) 0.0007(10)
C9 0.0198(12) 0.0327(14) 0.0211(12) -0.0091(11) -0.0031(10) -0.0002(10)
C8 0.0194(12) 0.0230(12) 0.0181(12) -0.0019(10) -0.0029(9) -0.0021(10)
C30 0.0224(14) 0.0343(15) 0.0349(16) -0.0129(13) -0.0081(11) 0.0012(11)
O1 0.0413(15) 0.131(3) 0.0310(14) -0.0395(17) 0.0097(11) -0.0173(17)
C18 0.0199(12) 0.0274(13) 0.0217(12) -0.0082(10) -0.0041(10) 0.0013(10)
F1 0.0802(19) 0.0611(16) 0.0498(14) -0.0057(12) -0.0098(13) 0.0023(14)
C34 0.0310(17) 0.060(2) 0.0336(17) -0.0115(16) 0.0067(13) -0.0106(16)
C33 0.0243(14) 0.0476(18) 0.0234(14) -0.0169(13) 0.0027(11) -0.0023(13)
C29 0.0212(13) 0.0259(14) 0.0325(15) -0.0037(12) -0.0011(11) 0.0034(10)
C1 0.0213(12) 0.0240(13) 0.0189(12) -0.0051(10) -0.0011(9) -0.0009(10)
F8 0.072(2) 0.083(2) 0.136(3) -0.034(2) -0.054(2) -0.0017(16)
C35 0.0371(18) 0.0415(19) 0.0417(19) -0.0192(15) -0.0018(14) 0.0050(14)
C39 0.0229(15) 0.064(2) 0.0439(19) -0.0241(18) -0.0083(13) 0.0031(15)
C6 0.0245(13) 0.0314(14) 0.0182(12) -0.0068(11) 0.0006(10) -0.0044(11)
C21 0.0372(19) 0.074(3) 0.0393(19) -0.0351(19) -0.0038(15) -0.0097(18)
C24 0.0244(14) 0.0356(16) 0.0278(14) -0.0085(12) -0.0021(11) -0.0027(12)
C19 0.0209(13) 0.0282(13) 0.0199(12) -0.0060(10) -0.0021(10) 0.0010(10)
C45 0.0274(15) 0.0463(18) 0.0227(14) -0.0110(13) -0.0056(11) -0.0032(13)
C37 0.0245(14) 0.0385(16) 0.0284(14) -0.0109(13) -0.0082(11) -0.0017(12)
C2 0.0216(13) 0.0241(13) 0.0200(12) -0.0056(10) -0.0011(10) -0.0023(10)
C7 0.0195(12) 0.0240(13) 0.0202(12) -0.0025(10) -0.0026(9) -0.0002(10)
C13 0.0207(12) 0.0228(12) 0.0188(12) -0.0055(10) -0.0015(9) 0.0004(10)
C16 0.0213(12) 0.0236(13) 0.0209(12) -0.0062(10) -0.0011(10) 0.0002(10)
C38 0.047(2) 0.052(2) 0.0394(19) 0.0006(17) -0.0216(16) -0.0043(17)
C32 0.0243(16) 0.052(2) 0.063(3) -0.0134(19) -0.0121(16) 0.0044(15)
C20 0.0306(16) 0.0499(19) 0.0263(15) -0.0161(14) -0.0002(12) -0.0100(14)
C43 0.0335(17) 0.0297(16) 0.0462(19) -0.0035(14) -0.0037(14) 0.0050(13)
C23 0.0238(14) 0.053(2) 0.0284(15) -0.0091(14) 0.0011(12) -0.0059(13)
C22 0.0324(17) 0.068(2) 0.0220(14) -0.0165(15) 0.0004(12) -0.0015(16)
C47 0.058(2) 0.070(3) 0.0239(16) -0.0076(17) -0.0107(16) 0.013(2)
C46 0.052(2) 0.076(3) 0.045(2) -0.028(2) -0.0023(17) -0.027(2)
C40 0.0364(19) 0.051(2) 0.058(2) -0.0272(19) -0.0143(16) -0.0039(16)
C44 0.0258(16) 0.062(2) 0.046(2) -0.0167(18) -0.0125(14) 0.0114(15)
C48 0.0400(18) 0.055(2) 0.0334(17) -0.0248(16) -0.0078(14) 0.0029(16)
C41 0.0191(13) 0.0334(15) 0.0304(15) -0.0062(12) -0.0046(11) 0.0030(11)
C25 0.046(3) 0.181(7) 0.043(2) -0.049(3) 0.022(2) -0.033(3)
C36 0.0384(19) 0.078(3) 0.0292(17) -0.0286(18) -0.0018(14) 0.0009(18)
Cl1 0.0936(11) 0.1170(13) 0.0657(9) -0.0261(9) -0.0021(8) 0.0034(9)
Cl2 0.1079(14) 0.175(2) 0.1052(14) -0.0464(14) -0.0277(11) -0.0629(14)
F10 0.0479(15) 0.097(2) 0.109(2) -0.055(2) -0.0252(15) 0.0046(14)
F7 0.154(3) 0.101(3) 0.0510(17) -0.0265(17) 0.0255(19) -0.055(2)
C50 0.097(4) 0.077(4) 0.064(3) -0.011(3) -0.041(3) -0.002(3)
C49 0.084(4) 0.145(7) 0.078(4) -0.053(4) -0.006(3) -0.033(4)
Cl3 0.156(2) 0.152(2) 0.235(3) -0.091(2) 0.077(2) -0.0849(19)
C51 0.224(12) 0.069(5) 0.099(6) -0.043(4) -0.042(6) -0.002(5)

loop_
_atom_type_symbol
_atom_type_description
_atom_type_scat_dispersion_real
_atom_type_scat_dispersion_imag
_atom_type_scat_source
C C 0.0033 0.0016 'International Tables Vol C Tables 4.2.6.8 and 6.1.1.4'
H H 0.0000 0.0000 'International Tables Vol C Tables 4.2.6.8 and 6.1.1.4'
N N 0.0061 0.0033 'International Tables Vol C Tables 4.2.6.8 and 6.1.1.4'
O O 0.0106 0.0060 'International Tables Vol C Tables 4.2.6.8 and 6.1.1.4'
F F 0.0171 0.0103 'International Tables Vol C Tables 4.2.6.8 and 6.1.1.4'
Ni Ni 0.3393 1.1124 'International Tables Vol C Tables 4.2.6.8 and 6.1.1.4'
Sb Sb -0.5866 1.5461 'International Tables Vol C Tables 4.2.6.8 and 6.1.1.4'
Cl Cl 0.1484 0.1585 'International Tables Vol C Tables 4.2.6.8 and 6.1.1.4'

loop_
_geom_angle_atom_site_label_1
_geom_angle_atom_site_label_2
_geom_angle_atom_site_label_3
_geom_angle
_geom_angle_site_symmetry_1
F4 Sb1 F3 91.63(11) .
F4 Sb1 F5 90.59(10) .
F4 Sb1 F6 89.46(13) .
F4 Sb1 F2 179.01(12) .
F4 Sb1 F1 91.50(13) .
F3 Sb1 F5 177.78(11) .
F3 Sb1 F2 89.14(12) .
F6 Sb1 F3 90.67(14) .
F6 Sb1 F5 89.23(12) .
F6 Sb1 F2 89.90(13) .
F2 Sb1 F5 88.64(11) .
F1 Sb1 F3 90.00(13) .
F1 Sb1 F5 90.06(12) .
F1 Sb1 F6 178.82(13) .
F1 Sb1 F2 89.13(13) .
F9 Sb2 F11 178.10(14) .
F9 Sb2 F12 88.98(13) .
F11 Sb2 F12 89.13(13) .
F8 Sb2 F9 89.35(14) .
F8 Sb2 F11 90.40(14) .
F8 Sb2 F12 88.46(17) .
F10 Sb2 F9 91.36(14) .
F10 Sb2 F11 88.83(14) .
F10 Sb2 F12 89.92(15) .
F10 Sb2 F8 178.22(16) .
F7 Sb2 F9 91.41(16) .
F7 Sb2 F11 90.48(15) .
F7 Sb2 F12 178.80(18) .
F7 Sb2 F8 90.42(19) .
F7 Sb2 F10 91.20(17) .
N3 Ni1 N2 87.26(10) .
N3 Ni1 N4 84.39(11) .
N3 Ni1 N1 171.57(10) .
N2 Ni1 N4 171.54(10) .
N2 Ni1 N1 84.31(11) .
N1 Ni1 N4 104.03(11) .
C14 N3 Ni1 112.75(18) .
C8 N3 Ni1 115.34(18) .
C8 N3 C14 131.9(2) .
C2 N2 Ni1 115.75(18) .
C2 N2 C13 131.6(2) .
C13 N2 Ni1 112.33(17) .
Ni1 N4 H4 122.5 .
C7 N4 Ni1 115.00(19) .
C7 N4 H4 122.5 .
C3 C4 C5 119.3(3) .
C3 C4 C37 123.3(3) .
C5 C4 C37 117.5(2) .
Ni1 N1 H1 122.3 .
C1 N1 Ni1 115.46(19) .
C1 N1 H1 122.3 .
C29 O2 C32 116.7(3) .
C11 C12 C7 115.6(2) .
C11 C12 C41 122.7(3) .
C7 C12 C41 121.7(2) .
C4 C3 H3 120.1 .
C4 C3 C2 119.9(3) .
C2 C3 H3 120.1 .
C12 C11 H11 116.9 .
C12 C11 C10 126.2(3) .
C10 C11 H11 116.9 .
C4 C5 H5 117.2 .
C6 C5 C4 125.6(3) .
C6 C5 H5 117.2 .
C18 C17 C26 118.2(2) .
C18 C17 C16 118.7(2) .
C16 C17 C26 123.0(2) .
C14 C15 H15 119.3 .
C16 C15 H15 119.3 .
C16 C15 C14 121.4(2) .
C27 C28 H28 119.9 .
C27 C28 C29 120.2(3) .
C29 C28 H28 119.9 .
C27 C26 C17 122.4(2) .
C31 C26 C17 119.9(2) .
C31 C26 C27 117.6(2) .
C28 C27 C26 120.9(3) .
C28 C27 H27 119.5 .
C26 C27 H27 119.5 .
C26 C31 H31 118.9 .
C30 C31 C26 122.2(3) .
C30 C31 H31 118.9 .
C11 C10 C45 117.9(2) .
C9 C10 C11 119.3(3) .
C9 C10 C45 122.8(3) .
N3 C14 C15 127.5(2) .
N3 C14 C13 113.6(2) .
C15 C14 C13 118.7(2) .
C10 C9 H9 120.3 .
C10 C9 C8 119.3(3) .
C8 C9 H9 120.3 .
N3 C8 C9 128.3(2) .
N3 C8 C7 111.4(2) .
C9 C8 C7 120.3(2) .
C31 C30 H30 120.5 .
C29 C30 C31 119.1(3) .
C29 C30 H30 120.5 .
C22 O1 C25 118.7(3) .
C17 C18 H18 119.2 .
C13 C18 C17 121.6(3) .
C13 C18 H18 119.2 .
C35 C33 C34 111.2(3) .
C6 C33 C34 110.9(3) .
C6 C33 C35 109.1(2) .
C36 C33 C34 108.1(3) .
C36 C33 C35 106.5(3) .
C36 C33 C6 111.0(3) .
O2 C29 C28 115.2(3) .
O2 C29 C30 124.8(3) .
C30 C29 C28 120.0(3) .
N1 C1 C6 127.3(2) .
N1 C1 C2 113.0(2) .
C6 C1 C2 119.8(2) .
C5 C6 C33 122.3(3) .
C5 C6 C1 115.6(3) .
C1 C6 C33 122.1(2) .
C20 C21 H21 119.9 .
C20 C21 C22 120.3(3) .
C22 C21 H21 119.9 .
C19 C24 H24 119.3 .
C23 C24 H24 119.3 .
C23 C24 C19 121.4(3) .
C24 C19 C16 120.1(3) .
C20 C19 C24 118.5(3) .
C20 C19 C16 121.4(3) .
C10 C45 C47 108.0(3) .
C10 C45 C46 108.9(3) .
C10 C45 C48 112.0(3) .
C46 C45 C47 110.4(3) .
C48 C45 C47 108.3(3) .
C48 C45 C46 109.2(3) .
C4 C37 C38 108.1(3) .
C4 C37 C40 109.6(3) .
C39 C37 C4 111.8(2) .
C39 C37 C38 109.0(3) .
C39 C37 C40 108.6(3) .
C40 C37 C38 109.6(3) .
N2 C2 C3 129.5(2) .
N2 C2 C1 111.3(2) .
C3 C2 C1 119.2(2) .
N4 C7 C12 127.7(2) .
N4 C7 C8 113.1(2) .
C12 C7 C8 119.2(2) .
N2 C13 C14 113.6(2) .
C18 C13 N2 127.0(2) .
C18 C13 C14 119.3(2) .
C17 C16 C19 122.0(2) .
C15 C16 C17 119.1(2) .
C15 C16 C19 118.9(2) .
C21 C20 C19 120.7(3) .
C21 C20 H20 119.6 .
C19 C20 H20 119.6 .
C24 C23 H23 120.3 .
C24 C23 C22 119.4(3) .
C22 C23 H23 120.3 .
O1 C22 C21 116.2(3) .
O1 C22 C23 124.2(3) .
C23 C22 C21 119.6(3) .
C12 C41 C42 110.6(2) .
C12 C41 C43 110.2(2) .
C12 C41 C44 111.0(3) .
C42 C41 C43 110.8(3) .
C44 C41 C42 106.8(3) .
C44 C41 C43 107.4(3) .
Cl2 C50 H50A 109.1 .
Cl2 C50 H50B 109.1 .
H50A C50 H50B 107.8 .
C49 C50 Cl2 112.5(4) .
C49 C50 H50A 109.1 .
C49 C50 H50B 109.1 .
Cl1 C49 H49A 108.5 .
Cl1 C49 H49B 108.5 .
C50 C49 Cl1 115.2(5) .
C50 C49 H49A 108.5 .
C50 C49 H49B 108.5 .
H49A C49 H49B 107.5 .
Cl3 C51 H51A 111.8 .
Cl3 C51 H51B 111.8 .
C51 C51 Cl3 99.7(8) 2_775
C51 C51 H51A 111.8 2_775
C51 C51 H51B 111.8 2_775
H51A C51 H51B 109.5 .

loop_
_geom_bond_atom_site_label_1
_geom_bond_atom_site_label_2
_geom_bond_distance
_geom_bond_site_symmetry_2
Sb1 F4 1.855(2) .
Sb1 F3 1.868(2) .
Sb1 F5 1.889(2) .
Sb1 F6 1.866(3) .
Sb1 F2 1.873(2) .
Sb1 F1 1.865(3) .
Sb2 F9 1.864(2) .
Sb2 F11 1.868(2) .
Sb2 F12 1.872(3) .
Sb2 F8 1.864(3) .
Sb2 F10 1.853(3) .
Sb2 F7 1.846(3) .
Ni1 N3 1.840(2) .
Ni1 N2 1.844(2) .
Ni1 N4 1.851(2) .
Ni1 N1 1.846(2) .
N3 C14 1.389(3) .
N3 C8 1.324(3) .
N2 C2 1.322(3) .
N2 C13 1.399(3) .
N4 H4 0.8800 .
N4 C7 1.303(4) .
C4 C3 1.355(4) .
C4 C5 1.454(4) .
C4 C37 1.529(4) .
N1 H1 0.8800 .
N1 C1 1.306(4) .
O2 C29 1.363(3) .
O2 C32 1.438(5) .
C12 C11 1.350(4) .
C12 C7 1.460(4) .
C12 C41 1.530(4) .
C3 H3 0.9500 .
C3 C2 1.429(4) .
C11 H11 0.9500 .
C11 C10 1.453(4) .
C5 H5 0.9500 .
C5 C6 1.355(4) .
C17 C26 1.480(4) .
C17 C18 1.391(4) .
C17 C16 1.431(4) .
C15 H15 0.9500 .
C15 C14 1.400(4) .
C15 C16 1.389(4) .
C28 H28 0.9500 .
C28 C27 1.382(4) .
C28 C29 1.400(4) .
C26 C27 1.399(4) .
C26 C31 1.398(4) .
C27 H27 0.9500 .
C42 H42A 0.9800 .
C42 H42B 0.9800 .
C42 H42C 0.9800 .
C42 C41 1.539(4) .
C31 H31 0.9500 .
C31 C30 1.388(4) .
C10 C9 1.360(4) .
C10 C45 1.522(4) .
C14 C13 1.420(4) .
C9 H9 0.9500 .
C9 C8 1.424(4) .
C8 C7 1.485(4) .
C30 H30 0.9500 .
C30 C29 1.384(4) .
O1 C22 1.365(4) .
O1 C25 1.422(6) .
C18 H18 0.9500 .
C18 C13 1.387(4) .
C34 H34A 0.9800 .
C34 H34B 0.9800 .
C34 H34C 0.9800 .
C34 C33 1.544(5) .
C33 C35 1.541(5) .
C33 C6 1.533(4) .
C33 C36 1.529(4) .
C1 C6 1.456(4) .
C1 C2 1.485(4) .
C35 H35A 0.9800 .
C35 H35B 0.9800 .
C35 H35C 0.9800 .
C39 H39A 0.9800 .
C39 H39B 0.9800 .
C39 H39C 0.9800 .
C39 C37 1.521(4) .
C21 H21 0.9500 .
C21 C20 1.376(4) .
C21 C22 1.399(5) .
C24 H24 0.9500 .
C24 C19 1.394(4) .
C24 C23 1.385(4) .
C19 C16 1.480(4) .
C19 C20 1.393(4) .
C45 C47 1.541(5) .
C45 C46 1.534(5) .
C45 C48 1.526(5) .
C37 C38 1.536(5) .
C37 C40 1.535(5) .
C38 H38A 0.9800 .
C38 H38B 0.9800 .
C38 H38C 0.9800 .
C32 H32A 0.9800 .
C32 H32B 0.9800 .
C32 H32C 0.9800 .
C20 H20 0.9500 .
C43 H43A 0.9800 .
C43 H43B 0.9800 .
C43 H43C 0.9800 .
C43 C41 1.544(5) .
C23 H23 0.9500 .
C23 C22 1.391(5) .
C47 H47A 0.9800 .
C47 H47B 0.9800 .
C47 H47C 0.9800 .
C46 H46A 0.9800 .
C46 H46B 0.9800 .
C46 H46C 0.9800 .
C40 H40A 0.9800 .
C40 H40B 0.9800 .
C40 H40C 0.9800 .
C44 H44A 0.9800 .
C44 H44B 0.9800 .
C44 H44C 0.9800 .
C44 C41 1.535(4) .
C48 H48A 0.9800 .
C48 H48B 0.9800 .
C48 H48C 0.9800 .
C25 H25A 0.9800 .
C25 H25B 0.9800 .
C25 H25C 0.9800 .
C36 H36A 0.9800 .
C36 H36B 0.9800 .
C36 H36C 0.9800 .
Cl1 C49 1.775(6) .
Cl2 C50 1.778(6) .
C50 H50A 0.9900 .
C50 H50B 0.9900 .
C50 C49 1.424(9) .
C49 H49A 0.9900 .
C49 H49B 0.9900 .
Cl3 C51 1.865(10) .
C51 C51 1.378(16) 2_775
C51 H51A 0.9900 .
C51 H51B 0.9900 .

loop_
_geom_hbond_atom_site_label_D
_geom_hbond_atom_site_label_H
_geom_hbond_atom_site_label_A
_geom_hbond_distance_DH
_geom_hbond_distance_HA
_geom_hbond_distance_DA
_geom_hbond_angle_DHA
_geom_hbond_site_symmetry_A
N4 H4 F5 0.88 2.19 2.988(3) 150.6 1_455
N1 H1 F5 0.88 2.37 3.119(3) 143.5 1_455
